data_4080066
loop_
_publ_author_name
'Obuah, Collins'
'Ainooson, Michael K.'
'Boltina, Sibulele'
'Guzei, Ilia A.'
'Nozaki, Kyoko'
'Darkwa, James'

_publ_contact_author_address
;
Department of Chemistry
University of Wisconsin-Madison
1101 University Ave
Madison, WI  53706
USA
;
_publ_contact_author_email iguzei@chem.wisc.edu
_publ_contact_author_fax 608-262-0381
_publ_contact_author_name
;
Guzei, Ilia A. 
;
_publ_contact_author_phone 608-263-4694
_publ_section_title
;
 Ethylene and Styrene Carbon Monoxide Copolymerization Catalyzed by
 Pyrazolyl Palladium(II) Complexes
;
_journal_issue 4
_journal_name_full Organometallics
_journal_page_first 980
_journal_paper_doi 10.1021/om300798y
_journal_volume 32
_journal_year 2013
_chemical_formula_moiety 'C13.89 H18.65 Cl1.12 N4 Pd'
_chemical_formula_sum 'C13.89 H18.65 Cl1.12 N4 Pd'
_chemical_formula_weight 387.52
_chemical_name_systematic
;
 ?
;
_space_group_IT_number 2
_symmetry_cell_setting triclinic
_symmetry_Int_Tables_number 2
_symmetry_space_group_name_Hall '-P 1'
_symmetry_space_group_name_H-M 'P -1'
_atom_sites_solution_hydrogens geom
_atom_sites_solution_primary direct
_atom_sites_solution_secondary difmap
_audit_creation_method
;
manual editing of the CIF file 
created by SHELXTL Ver. 6.10
and processed with modiCIfer-03272007. 
;
_cell_angle_alpha 74.5110(10)
_cell_angle_beta 79.2020(10)
_cell_angle_gamma 70.4510(10)
_cell_formula_units_Z 2
_cell_length_a 8.5965(6)
_cell_length_b 8.9504(6)
_cell_length_c 10.9882(7)
_cell_measurement_reflns_used 10666
_cell_measurement_temperature 100(2)
_cell_measurement_theta_max 29.14
_cell_measurement_theta_min 1.93
_cell_volume 763.30(9)
_computing_cell_refinement 'SAINT Ver. 7.24A (Bruker-AXS, 2007)'
_computing_data_collection 'SMART Ver. 5.622 (Bruker-AXS, 2000)'
_computing_data_reduction 'SAINT Ver. 7.24A'
_computing_molecular_graphics SHELXTL
_computing_publication_material SHELXTL
_computing_structure_refinement SHELXTL
_computing_structure_solution 'SHELXTL (Bruker-AXS, 2007)'
_diffrn_ambient_temperature 100(2)
_diffrn_measured_fraction_theta_full 0.980
_diffrn_measured_fraction_theta_max 0.980
_diffrn_measurement_device_type 'Bruker CCD-1000 area detector'
_diffrn_measurement_method '0.30\% \w and 0.4 \% \f scans'
_diffrn_radiation_monochromator graphite
_diffrn_radiation_source 'fine-focus sealed tube'
_diffrn_radiation_type Mo-K\a
_diffrn_radiation_wavelength 0.71073
_diffrn_reflns_av_R_equivalents 0.0196
_diffrn_reflns_av_sigmaI/netI 0.0173
_diffrn_reflns_limit_h_max 11
_diffrn_reflns_limit_h_min -11
_diffrn_reflns_limit_k_max 12
_diffrn_reflns_limit_k_min -12
_diffrn_reflns_limit_l_max 15
_diffrn_reflns_limit_l_min -14
_diffrn_reflns_number 13434
_diffrn_reflns_theta_full 29.14
_diffrn_reflns_theta_max 29.14
_diffrn_reflns_theta_min 1.93
_diffrn_standards_number 0
_exptl_absorpt_coefficient_mu 1.406
_exptl_absorpt_correction_T_max 0.8383
_exptl_absorpt_correction_T_min 0.5518
_exptl_absorpt_correction_type multi-scan
_exptl_absorpt_process_details
;
SADABS  (Bruker-AXS, 2007)
;
_exptl_crystal_colour yellow
_exptl_crystal_density_diffrn 1.686
_exptl_crystal_density_method 'not measured'
_exptl_crystal_description block
_exptl_crystal_F_000 390
_exptl_crystal_size_max 0.48
_exptl_crystal_size_mid 0.27
_exptl_crystal_size_min 0.13
_refine_diff_density_max 0.731
_refine_diff_density_min -0.671
_refine_diff_density_rms 0.077
_refine_ls_extinction_method none
_refine_ls_goodness_of_fit_ref 1.078
_refine_ls_hydrogen_treatment constr
_refine_ls_matrix_type full
_refine_ls_number_parameters 194
_refine_ls_number_reflns 4038
_refine_ls_number_restraints 1
_refine_ls_restrained_S_all 1.078
_refine_ls_R_factor_all 0.0216
_refine_ls_R_factor_gt 0.0207
_refine_ls_shift/su_max 0.001
_refine_ls_shift/su_mean 0.000
_refine_ls_structure_factor_coef Fsqd
_refine_ls_weighting_details 'calc w=1/[\s^2^(Fo^2^)+(0.0294P)^2^+0.5684P] where P=(Fo^2^+2Fc^2^)/3'
_refine_ls_weighting_scheme calc
_refine_ls_wR_factor_gt 0.0547
_refine_ls_wR_factor_ref 0.0553
_reflns_number_gt 3894
_reflns_number_total 4038
_reflns_threshold_expression I>2\s(I)
_cod_data_source_file om300798y_si_002.cif
_cod_data_source_block darkwa74
_cod_depositor_comments
;
The following automatic conversions were performed:

'_symmetry_cell_setting' value 'Triclinic' changed to 'triclinic'
according to the built-in table from CIF Core dictionary named
'cif_core.dic' version 2.4.1 from 2010-06-29.

Automatic conversion script
Id: cif_fix_values 1715 2011-07-08 13:25:40Z adriana 
;
_cod_original_sg_symbol_Hall '-P 1        '
_cod_original_sg_symbol_H-M 'P -1        '
_cod_database_code 4080066

loop_
_symmetry_equiv_pos_as_xyz
'x, y, z'
'-x, -y, -z'

loop_
_atom_site_label
_atom_site_type_symbol
_atom_site_fract_x
_atom_site_fract_y
_atom_site_fract_z
_atom_site_U_iso_or_equiv
_atom_site_adp_type
_atom_site_occupancy
_atom_site_symmetry_multiplicity
_atom_site_calc_flag
_atom_site_refinement_flags
_atom_site_disorder_assembly
_atom_site_disorder_group
Pd1 Pd -0.048812(14) -0.109073(13) 0.852539(11) 0.01444(5) Uani 1 1 d D . .
Cl1 Cl -0.26110(6) -0.22112(5) 0.89456(5) 0.02651(10) Uani 1 1 d D A .
N1 N -0.20717(17) 0.13300(17) 0.84291(13) 0.0146(2) Uani 1 1 d . A .
N2 N 0.12203(17) 0.01052(17) 0.84142(13) 0.0155(3) Uani 1 1 d . A .
N3 N 0.32763(18) 0.07251(19) 0.61173(14) 0.0223(3) Uani 1 1 d . . .
N4 N 0.3422(2) 0.2131(2) 0.62741(15) 0.0250(3) Uani 1 1 d . . .
C1 C 0.1162(9) -0.3305(7) 0.8503(8) 0.0216(10) Uani 0.880(4) 1 d P A 1
H1A H 0.1264 -0.3548 0.7668 0.032 Uiso 0.880(4) 1 calc PR A 1
H1B H 0.0777 -0.4128 0.9158 0.032 Uiso 0.880(4) 1 calc PR A 1
H1C H 0.2245 -0.3315 0.8672 0.032 Uiso 0.880(4) 1 calc PR A 1
Cl2 Cl 0.1129(15) -0.3649(11) 0.8420(15) 0.023(2) Uani 0.120(4) 1 d PD A 2
C2 C -0.3708(2) 0.1920(2) 0.83751(16) 0.0186(3) Uani 1 1 d . . .
H2 H -0.4301 0.1209 0.8343 0.022 Uiso 1 1 calc R A .
C3 C -0.4576(2) 0.3546(2) 0.83643(17) 0.0212(3) Uani 1 1 d . A .
H3 H -0.5743 0.3933 0.8331 0.025 Uiso 1 1 calc R . .
C4 C -0.3718(2) 0.4586(2) 0.84025(17) 0.0218(3) Uani 1 1 d . . .
H4 H -0.4288 0.5695 0.8407 0.026 Uiso 1 1 calc R A .
C5 C -0.2002(2) 0.3986(2) 0.84346(16) 0.0198(3) Uani 1 1 d . A .
H5 H -0.1380 0.4679 0.8451 0.024 Uiso 1 1 calc R . .
C6 C -0.1227(2) 0.2359(2) 0.84415(15) 0.0153(3) Uani 1 1 d . . .
C7 C 0.0568(2) 0.1612(2) 0.84611(15) 0.0172(3) Uani 1 1 d . A .
H7 H 0.1248 0.2237 0.8508 0.021 Uiso 1 1 calc R . .
C8 C 0.3026(2) -0.0549(2) 0.83934(16) 0.0195(3) Uani 1 1 d . . .
H8A H 0.3319 -0.1610 0.9005 0.023 Uiso 1 1 calc R A .
H8B H 0.3458 0.0201 0.8653 0.023 Uiso 1 1 calc R . .
C9 C 0.3818(2) -0.0766(2) 0.70660(17) 0.0230(3) Uani 1 1 d . A .
H9A H 0.5041 -0.1099 0.7045 0.028 Uiso 1 1 calc R . .
H9B H 0.3518 -0.1640 0.6862 0.028 Uiso 1 1 calc R . .
C10 C 0.2229(3) -0.0413(3) 0.46979(19) 0.0299(4) Uani 1 1 d . . .
H10A H 0.3308 -0.1187 0.4503 0.045 Uiso 1 1 calc R . .
H10B H 0.1630 0.0018 0.3942 0.045 Uiso 1 1 calc R . .
H10C H 0.1579 -0.0966 0.5390 0.045 Uiso 1 1 calc R . .
C11 C 0.2489(2) 0.0952(2) 0.50919(17) 0.0238(3) Uani 1 1 d . . .
C12 C 0.2117(2) 0.2595(3) 0.45435(18) 0.0273(4) Uani 1 1 d . . .
H12 H 0.1569 0.3152 0.3803 0.033 Uiso 1 1 calc R . .
C13 C 0.2715(2) 0.3268(2) 0.53043(18) 0.0258(4) Uani 1 1 d . . .
C14 C 0.2647(3) 0.5005(3) 0.5150(2) 0.0339(4) Uani 1 1 d . . .
H14A H 0.2978 0.5133 0.5914 0.051 Uiso 1 1 calc R . .
H14B H 0.1512 0.5711 0.5026 0.051 Uiso 1 1 calc R . .
H14C H 0.3405 0.5306 0.4411 0.051 Uiso 1 1 calc R . .

loop_
_atom_site_aniso_label
_atom_site_aniso_U_11
_atom_site_aniso_U_22
_atom_site_aniso_U_33
_atom_site_aniso_U_23
_atom_site_aniso_U_13
_atom_site_aniso_U_12
Pd1 0.01487(7) 0.01152(7) 0.01665(7) -0.00392(4) -0.00227(4) -0.00267(5)
Cl1 0.0245(2) 0.0209(2) 0.0370(2) -0.00669(17) -0.00530(18) -0.00913(16)
N1 0.0138(6) 0.0137(6) 0.0173(6) -0.0039(5) -0.0017(5) -0.0049(5)
N2 0.0131(6) 0.0178(6) 0.0150(6) -0.0024(5) -0.0026(5) -0.0042(5)
N3 0.0166(7) 0.0259(8) 0.0198(7) -0.0030(6) 0.0005(5) -0.0034(6)
N4 0.0211(7) 0.0278(8) 0.0232(7) -0.0046(6) 0.0007(6) -0.0060(6)
C1 0.0230(14) 0.013(2) 0.0249(16) -0.0075(17) -0.0045(10) 0.0039(15)
Cl2 0.021(2) 0.013(4) 0.032(3) -0.011(3) -0.0023(18) 0.004(2)
C2 0.0144(7) 0.0178(8) 0.0239(8) -0.0049(6) -0.0022(6) -0.0048(6)
C3 0.0151(7) 0.0192(8) 0.0268(8) -0.0047(6) -0.0035(6) -0.0013(6)
C4 0.0231(8) 0.0139(7) 0.0266(8) -0.0054(6) -0.0041(7) -0.0016(6)
C5 0.0222(8) 0.0158(8) 0.0231(8) -0.0046(6) -0.0034(6) -0.0069(6)
C6 0.0158(7) 0.0157(7) 0.0155(7) -0.0038(5) -0.0011(5) -0.0062(6)
C7 0.0161(7) 0.0197(8) 0.0174(7) -0.0035(6) -0.0022(6) -0.0079(6)
C8 0.0118(7) 0.0250(8) 0.0201(7) -0.0033(6) -0.0021(6) -0.0043(6)
C9 0.0158(7) 0.0255(9) 0.0207(8) -0.0030(6) 0.0006(6) -0.0004(6)
C10 0.0285(10) 0.0354(11) 0.0252(9) -0.0076(8) -0.0037(7) -0.0079(8)
C11 0.0160(7) 0.0318(9) 0.0187(8) -0.0057(7) 0.0025(6) -0.0033(7)
C12 0.0238(9) 0.0330(10) 0.0193(8) -0.0036(7) -0.0007(7) -0.0035(7)
C13 0.0203(8) 0.0278(9) 0.0222(8) -0.0031(7) 0.0040(7) -0.0034(7)
C14 0.0372(11) 0.0290(10) 0.0291(10) -0.0049(8) 0.0015(8) -0.0057(9)

loop_
_atom_type_symbol
_atom_type_description
_atom_type_scat_dispersion_real
_atom_type_scat_dispersion_imag
_atom_type_scat_source
C C 0.0033 0.0016 'International Tables Vol C Tables 4.2.6.8 and 6.1.1.4'
H H 0.0000 0.0000 'International Tables Vol C Tables 4.2.6.8 and 6.1.1.4'
N N 0.0061 0.0033 'International Tables Vol C Tables 4.2.6.8 and 6.1.1.4'
Cl Cl 0.1484 0.1585 'International Tables Vol C Tables 4.2.6.8 and 6.1.1.4'
Pd Pd -0.9988 1.0072 'International Tables Vol C Tables 4.2.6.8 and 6.1.1.4'

loop_
_geom_angle_atom_site_label_1
_geom_angle_atom_site_label_2
_geom_angle_atom_site_label_3
_geom_angle
_geom_angle_publ_flag
C1 Pd1 N2 96.68(19) yes
C1 Pd1 N1 174.9(2) yes
N2 Pd1 N1 79.31(5) yes
C1 Pd1 Cl2 6.8(5) yes
N2 Pd1 Cl2 102.9(3) yes
N1 Pd1 Cl2 173.9(4) yes
C1 Pd1 Cl1 89.8(2) yes
N2 Pd1 Cl1 169.86(4) yes
N1 Pd1 Cl1 94.61(4) yes
Cl2 Pd1 Cl1 83.9(3) yes
C2 N1 C6 118.63(14) ?
C2 N1 Pd1 129.41(11) ?
C6 N1 Pd1 111.96(10) ?
C7 N2 C8 116.84(14) ?
C7 N2 Pd1 113.94(11) ?
C8 N2 Pd1 129.02(11) ?
C11 N3 N4 112.81(16) ?
C11 N3 C9 127.54(17) ?
N4 N3 C9 119.44(15) ?
C13 N4 N3 104.34(16) ?
Pd1 C1 H1A 109.5 ?
Pd1 C1 H1B 109.5 ?
Pd1 C1 H1C 109.5 ?
N1 C2 C3 122.17(15) ?
N1 C2 H2 118.9 ?
C3 C2 H2 118.9 ?
C4 C3 C2 119.11(16) ?
C4 C3 H3 120.4 ?
C2 C3 H3 120.4 ?
C3 C4 C5 119.11(16) ?
C3 C4 H4 120.4 ?
C5 C4 H4 120.4 ?
C6 C5 C4 118.44(16) ?
C6 C5 H5 120.8 ?
C4 C5 H5 120.8 ?
N1 C6 C5 122.50(15) ?
N1 C6 C7 114.71(14) ?
C5 C6 C7 122.79(15) ?
N2 C7 C6 119.65(14) ?
N2 C7 H7 120.2 ?
C6 C7 H7 120.2 ?
N2 C8 C9 110.29(13) ?
N2 C8 H8A 109.6 ?
C9 C8 H8A 109.6 ?
N2 C8 H8B 109.6 ?
C9 C8 H8B 109.6 ?
H8A C8 H8B 108.1 ?
N3 C9 C8 111.43(15) ?
N3 C9 H9A 109.3 ?
C8 C9 H9A 109.3 ?
N3 C9 H9B 109.3 ?
C8 C9 H9B 109.3 ?
H9A C9 H9B 108.0 ?
C11 C10 H10A 109.5 ?
C11 C10 H10B 109.5 ?
H10A C10 H10B 109.5 ?
C11 C10 H10C 109.5 ?
H10A C10 H10C 109.5 ?
H10B C10 H10C 109.5 ?
N3 C11 C12 105.75(17) ?
N3 C11 C10 122.81(17) ?
C12 C11 C10 131.37(18) ?
C11 C12 C13 105.85(17) ?
C11 C12 H12 127.1 ?
C13 C12 H12 127.1 ?
N4 C13 C12 111.25(18) ?
N4 C13 C14 120.03(18) ?
C12 C13 C14 128.72(18) ?
C13 C14 H14A 109.5 ?
C13 C14 H14B 109.5 ?
H14A C14 H14B 109.5 ?
C13 C14 H14C 109.5 ?
H14A C14 H14C 109.5 ?
H14B C14 H14C 109.5 ?

loop_
_geom_bond_atom_site_label_1
_geom_bond_atom_site_label_2
_geom_bond_distance
_geom_bond_publ_flag
Pd1 C1 2.018(5) yes
Pd1 N2 2.0573(14) yes
Pd1 N1 2.1252(14) yes
Pd1 Cl2 2.267(8) yes
Pd1 Cl1 2.2828(5) yes
N1 C2 1.333(2) ?
N1 C6 1.354(2) ?
N2 C7 1.287(2) ?
N2 C8 1.462(2) ?
N3 C11 1.356(2) ?
N3 N4 1.363(2) ?
N3 C9 1.452(2) ?
N4 C13 1.338(2) ?
C1 H1A 0.9800 ?
C1 H1B 0.9800 ?
C1 H1C 0.9800 ?
C2 C3 1.393(2) ?
C2 H2 0.9500 ?
C3 C4 1.380(2) ?
C3 H3 0.9500 ?
C4 C5 1.394(2) ?
C4 H4 0.9500 ?
C5 C6 1.383(2) ?
C5 H5 0.9500 ?
C6 C7 1.464(2) ?
C7 H7 0.9500 ?
C8 C9 1.523(2) ?
C8 H8A 0.9900 ?
C8 H8B 0.9900 ?
C9 H9A 0.9900 ?
C9 H9B 0.9900 ?
C10 C11 1.494(3) ?
C10 H10A 0.9800 ?
C10 H10B 0.9800 ?
C10 H10C 0.9800 ?
C11 C12 1.382(3) ?
C12 C13 1.401(3) ?
C12 H12 0.9500 ?
C13 C14 1.501(3) ?
C14 H14A 0.9800 ?
C14 H14B 0.9800 ?
C14 H14C 0.9800 ?

loop_
_geom_torsion_atom_site_label_1
_geom_torsion_atom_site_label_2
_geom_torsion_atom_site_label_3
_geom_torsion_atom_site_label_4
_geom_torsion
C1 Pd1 N1 C2 138(2)
N2 Pd1 N1 C2 176.27(15)
Cl2 Pd1 N1 C2 64(3)
Cl1 Pd1 N1 C2 -11.92(14)
C1 Pd1 N1 C6 -43(2)
N2 Pd1 N1 C6 -4.50(11)
Cl2 Pd1 N1 C6 -117(3)
Cl1 Pd1 N1 C6 167.31(10)
C1 Pd1 N2 C7 -177.2(3)
N1 Pd1 N2 C7 6.03(11)
Cl2 Pd1 N2 C7 -179.8(4)
Cl1 Pd1 N2 C7 -47.7(3)
C1 Pd1 N2 C8 -2.6(3)
N1 Pd1 N2 C8 -179.38(14)
Cl2 Pd1 N2 C8 -5.2(4)
Cl1 Pd1 N2 C8 126.9(2)
C11 N3 N4 C13 -0.6(2)
C9 N3 N4 C13 -175.70(15)
C6 N1 C2 C3 -1.7(2)
Pd1 N1 C2 C3 177.48(13)
N1 C2 C3 C4 0.4(3)
C2 C3 C4 C5 0.8(3)
C3 C4 C5 C6 -0.7(3)
C2 N1 C6 C5 1.8(2)
Pd1 N1 C6 C5 -177.54(13)
C2 N1 C6 C7 -178.15(14)
Pd1 N1 C6 C7 2.53(17)
C4 C5 C6 N1 -0.6(3)
C4 C5 C6 C7 179.36(16)
C8 N2 C7 C6 177.97(14)
Pd1 N2 C7 C6 -6.74(19)
N1 C6 C7 N2 2.8(2)
C5 C6 C7 N2 -177.17(16)
C7 N2 C8 C9 -105.41(17)
Pd1 N2 C8 C9 80.13(17)
C11 N3 C9 C8 -121.37(19)
N4 N3 C9 C8 52.9(2)
N2 C8 C9 N3 53.1(2)
N4 N3 C11 C12 0.6(2)
C9 N3 C11 C12 175.22(16)
N4 N3 C11 C10 177.93(16)
C9 N3 C11 C10 -7.5(3)
N3 C11 C12 C13 -0.4(2)
C10 C11 C12 C13 -177.35(19)
N3 N4 C13 C12 0.4(2)
N3 N4 C13 C14 -179.63(16)
C11 C12 C13 N4 0.0(2)
C11 C12 C13 C14 179.98(19)
